data_4319964
loop_
_publ_author_name
'Krystyna Brandt'
'Piotr Seliger'
'Andrzej Grzejdziak'
'Tadeusz J. Bartczak'
'Rafat Kruszynski'
'Dariusz Lach'
'Jerzy Silberring'

_publ_section_title
;
 Structure-Property Relationships of a Tetrapyrrolidinyl PNP-Lariat Ether
 and Its Complexes with Potassium, Sodium, and Silver Cations
;
_journal_name_full 'Inorganic Chemistry'
_journal_page_first 3704
_journal_page_last 3710
_journal_paper_doi 10.1021/ic000430q
_journal_volume 40
_journal_year 2001
_chemical_formula_sum 'C24 H49 I K N7 O6 P3'
_chemical_formula_weight 790.61
_chemical_name_systematic
; 
 ? 
;
_space_group_IT_number 2
_symmetry_cell_setting triclinic
_symmetry_space_group_name_Hall '-P 1'
_symmetry_space_group_name_H-M 'P -1'
_atom_sites_solution_hydrogens geom
_atom_sites_solution_primary direct
_atom_sites_solution_secondary difmap
_audit_creation_method SHELXL-97
_cell_angle_alpha 91.320(10)
_cell_angle_beta 105.520(10)
_cell_angle_gamma 92.470(10)
_cell_formula_units_Z 2
_cell_length_a 9.5160(10)
_cell_length_b 13.7840(10)
_cell_length_c 14.0220(10)
_cell_measurement_temperature 293(2)
_cell_volume 1769.4(3)
_computing_structure_refinement 'SHELXL-97 (Sheldrick, 1997)'
_computing_structure_solution 'SHELXS-97 (Sheldrick, 1990)'
_diffrn_ambient_temperature 293(2)
_diffrn_measured_fraction_theta_full 0.941
_diffrn_measured_fraction_theta_max 0.941
_diffrn_radiation_monochromator graphite
_diffrn_radiation_source 'fine-focus sealed tube'
_diffrn_radiation_type CuK\a
_diffrn_radiation_wavelength 1.54178
_diffrn_reflns_av_R_equivalents 0.1125
_diffrn_reflns_av_sigmaI/netI 0.0533
_diffrn_reflns_limit_h_max 11
_diffrn_reflns_limit_h_min -11
_diffrn_reflns_limit_k_max 17
_diffrn_reflns_limit_k_min -17
_diffrn_reflns_limit_l_max 17
_diffrn_reflns_limit_l_min -1
_diffrn_reflns_number 8223
_diffrn_reflns_theta_full 81.40
_diffrn_reflns_theta_max 81.40
_diffrn_reflns_theta_min 3.21
_exptl_absorpt_coefficient_mu 9.830
_exptl_absorpt_correction_T_max 0.4111
_exptl_absorpt_correction_T_min 0.2013
_exptl_crystal_density_diffrn 1.484
_exptl_crystal_density_method 'not measured'
_exptl_crystal_F_000 814
_exptl_crystal_size_max 0.24
_exptl_crystal_size_mid 0.11
_exptl_crystal_size_min 0.11
_refine_diff_density_max 1.436
_refine_diff_density_min -1.452
_refine_diff_density_rms 0.138
_refine_ls_extinction_coef 0.0123(9)
_refine_ls_extinction_expression Fc^*^=kFc[1+0.001xFc^2^\l^3^/sin(2\q)]^-1/4^
_refine_ls_extinction_method SHELXL
_refine_ls_goodness_of_fit_ref 1.046
_refine_ls_hydrogen_treatment mixed
_refine_ls_matrix_type full
_refine_ls_number_parameters 381
_refine_ls_number_reflns 7347
_refine_ls_number_restraints 0
_refine_ls_restrained_S_all 1.046
_refine_ls_R_factor_all 0.1058
_refine_ls_R_factor_gt 0.0738
_refine_ls_shift/su_max 0.001
_refine_ls_shift/su_mean 0.000
_refine_ls_structure_factor_coef Fsqd
_refine_ls_weighting_details 'w=1/[\s^2^(Fo^2^)+(0.1492P)^2^+0.9245P] where P=(Fo^2^+2Fc^2^)/3'
_refine_ls_weighting_scheme calc
_refine_ls_wR_factor_gt 0.1954
_refine_ls_wR_factor_ref 0.2327
_reflns_number_gt 4654
_reflns_number_total 7347
_reflns_threshold_expression >2sigma(I)
_cod_data_source_file ic000430q_1.cif
_cod_data_source_block l-ki
_cod_depositor_comments
;
The following automatic conversions were performed:

'_refine_ls_weighting_scheme' value 'calc
w=1/[\s^2^(Fo^2^)+(0.1492P)^2^+0.9245P] where P=(Fo^2^+2Fc^2^)/3' was
changed to 'calc'. New tag '_refine_ls_weighting_details' was
created. The value of the new tag was set to
'w=1/[\s^2^(Fo^2^)+(0.1492P)^2^+0.9245P] where P=(Fo^2^+2Fc^2^)/3'.

Automatic conversion script
Id: cif_fix_values 3143 2015-03-26 13:38:13Z robertas 
;
_cod_database_code 4319964

loop_
_symmetry_equiv_pos_as_xyz
'x, y, z'
'-x, -y, -z'

loop_
_atom_site_label
_atom_site_type_symbol
_atom_site_fract_x
_atom_site_fract_y
_atom_site_fract_z
_atom_site_U_iso_or_equiv
_atom_site_adp_type
_atom_site_occupancy
_atom_site_calc_flag
_atom_site_refinement_flags
_atom_site_disorder_assembly
_atom_site_disorder_group
P1 P 0.90694(17) 0.22277(10) 0.06535(10) 0.0607(3) Uani 1 d . . .
N5 N 0.7288(6) 0.2166(4) 0.0399(5) 0.0758(14) Uani 1 d . . .
C13 C 0.6482(9) 0.2658(5) 0.0974(8) 0.096(2) Uani 1 d . . .
H13A H 0.6724 0.3344 0.1046 0.115 Uiso 1 d R . .
H13B H 0.6633 0.2386 0.1616 0.115 Uiso 1 d R . .
C14 C 0.4882(12) 0.2374(8) 0.0360(14) 0.156(6) Uani 1 d . . .
H14A H 0.4633 0.2817 -0.0172 0.188 Uiso 1 d R . .
H14B H 0.4185 0.2408 0.0742 0.188 Uiso 1 d R . .
C15 C 0.4928(12) 0.1441(8) -0.0082(13) 0.151(6) Uani 1 d . . .
H15A H 0.4282 0.1350 -0.0737 0.181 Uiso 1 d R . .
H15B H 0.4632 0.0982 0.0340 0.181 Uiso 1 d R . .
C16 C 0.6435(10) 0.1279(7) -0.0074(9) 0.117(4) Uani 1 d . . .
H16A H 0.6796 0.0713 0.0279 0.140 Uiso 1 d R . .
H16B H 0.6500 0.1204 -0.0743 0.140 Uiso 1 d R . .
N6 N 0.9370(7) 0.1947(4) -0.0417(4) 0.0767(14) Uani 1 d . . .
C17 C 0.8829(12) 0.2543(8) -0.1273(5) 0.107(3) Uani 1 d . . .
H17A H 0.8901 0.3222 -0.1087 0.128 Uiso 1 d R . .
H17B H 0.7833 0.2353 -0.1607 0.128 Uiso 1 d R . .
C18 C 0.982(2) 0.2319(11) -0.1915(9) 0.169(6) Uani 1 d . . .
H18A H 1.0501 0.2860 -0.1887 0.202 Uiso 1 d R . .
H18B H 0.9267 0.2205 -0.2592 0.202 Uiso 1 d R . .
C19 C 1.0587(17) 0.1506(10) -0.1578(8) 0.139(4) Uani 1 d . . .
H19A H 1.1570 0.1582 -0.1632 0.166 Uiso 1 d R . .
H19B H 1.0122 0.0940 -0.1967 0.166 Uiso 1 d R . .
C20 C 1.0625(9) 0.1416(6) -0.0513(6) 0.0837(18) Uani 1 d . . .
H20A H 1.0505 0.0745 -0.0368 0.100 Uiso 1 d R . .
H20B H 1.1518 0.1688 -0.0075 0.100 Uiso 1 d R . .
N1 N 0.9507(5) 0.3326(3) 0.1027(4) 0.0636(11) Uani 1 d . . .
P2 P 1.09623(17) 0.17113(9) 0.24173(10) 0.0585(3) Uani 1 d . . .
N7 N 1.2172(6) 0.0890(3) 0.2676(4) 0.0689(12) Uani 1 d . . .
C21 C 1.2876(10) 0.0525(7) 0.1932(6) 0.096(2) Uani 1 d . . .
H21A H 1.2970 0.1026 0.1484 0.115 Uiso 1 d R . .
H21B H 1.2312 -0.0019 0.1559 0.115 Uiso 1 d R . .
C22 C 1.4198(17) 0.0083(15) 0.2532(8) 0.200(9) Uani 1 d . . .
H22A H 1.4947 0.0506 0.2400 0.240 Uiso 1 d R . .
H22B H 1.4348 -0.0568 0.2337 0.240 Uiso 1 d R . .
C23 C 1.4428(12) 0.0290(10) 0.3512(7) 0.126(4) Uani 1 d . . .
H23A H 1.4380 -0.0352 0.3758 0.151 Uiso 1 d R . .
H23B H 1.5332 0.0614 0.3875 0.151 Uiso 1 d R . .
C24 C 1.3170(11) 0.0830(6) 0.3660(6) 0.096(2) Uani 1 d . . .
H24A H 1.2688 0.0499 0.4089 0.115 Uiso 1 d R . .
H24B H 1.3499 0.1468 0.3942 0.115 Uiso 1 d R . .
N2 N 0.9859(6) 0.1435(3) 0.1396(4) 0.0645(11) Uani 1 d . . .
P3 P 1.08020(15) 0.36438(9) 0.19414(10) 0.0551(3) Uani 1 d . . .
N4 N 1.1822(6) 0.4453(4) 0.1578(4) 0.0672(12) Uani 1 d . . .
C9 C 1.3071(9) 0.4979(6) 0.2258(6) 0.095(2) Uani 1 d . . .
H9A H 1.3526 0.4574 0.2790 0.114 Uiso 1 d R . .
H9B H 1.2775 0.5557 0.2530 0.114 Uiso 1 d R . .
C10 C 1.4075(11) 0.5202(11) 0.1621(9) 0.146(5) Uani 1 d . . .
H10A H 1.4868 0.4773 0.1748 0.175 Uiso 1 d R . .
H10B H 1.4470 0.5858 0.1763 0.175 Uiso 1 d R . .
C11 C 1.3264(12) 0.5092(8) 0.0617(8) 0.114(3) Uani 1 d . . .
H11A H 1.3857 0.4872 0.0206 0.136 Uiso 1 d R . .
H11B H 1.2872 0.5698 0.0379 0.136 Uiso 1 d R . .
C12 C 1.2030(9) 0.4391(6) 0.0591(6) 0.087(2) Uani 1 d . . .
H12A H 1.1156 0.4533 0.0096 0.105 Uiso 1 d R . .
H12B H 1.2304 0.3751 0.0455 0.105 Uiso 1 d R . .
N3 N 1.1670(5) 0.2792(3) 0.2543(3) 0.0602(10) Uani 1 d . . .
O1 O 1.0222(5) 0.1631(3) 0.3310(3) 0.0662(10) Uani 1 d . . .
C1 C 0.9249(9) 0.0800(4) 0.3339(6) 0.0788(18) Uani 1 d . . .
H1A H 0.9716 0.0207 0.3278 0.095 Uiso 1 d R . .
H1B H 0.8380 0.0813 0.2801 0.095 Uiso 1 d R . .
C2 C 0.8872(9) 0.0856(4) 0.4294(6) 0.0774(17) Uani 1 d . . .
H2A H 0.9747 0.0866 0.4830 0.093 Uiso 1 d R . .
H2B H 0.8268 0.0297 0.4353 0.093 Uiso 1 d R . .
O2 O 0.8118(5) 0.1711(3) 0.4347(3) 0.0714(10) Uani 1 d . . .
C3 C 0.7725(9) 0.1790(4) 0.5237(6) 0.0820(19) Uani 1 d . . .
H3A H 0.8583 0.1813 0.5787 0.098 Uiso 1 d R . .
H3B H 0.7113 0.1236 0.5299 0.098 Uiso 1 d R . .
C4 C 0.6950(9) 0.2696(5) 0.5248(7) 0.089(2) Uani 1 d . . .
H4A H 0.6575 0.2714 0.5819 0.107 Uiso 1 d R . .
H4B H 0.6143 0.2714 0.4667 0.107 Uiso 1 d R . .
O3 O 0.7940(5) 0.3500(3) 0.5315(4) 0.0807(12) Uani 1 d . . .
C5 C 0.7241(8) 0.4391(4) 0.5111(6) 0.0768(17) Uani 1 d . . .
H5A H 1.2162 0.5110 0.4462 0.092 Uiso 1 d R . .
H5B H 0.6318 0.4336 0.5266 0.092 Uiso 1 d R . .
C6 C 0.7018(8) 0.4659(5) 0.4076(6) 0.0831(19) Uani 1 d . . .
H6A H 0.6465 0.5231 0.3955 0.100 Uiso 1 d R . .
H6B H 0.6484 0.4142 0.3641 0.100 Uiso 1 d R . .
O4 O 0.8396(5) 0.4853(3) 0.3878(3) 0.0753(11) Uani 1 d . . .
C7 C 0.8147(10) 0.5027(6) 0.2844(6) 0.090(2) Uani 1 d . . .
H7A H 0.7631 0.5610 0.2686 0.108 Uiso 1 d R . .
H7B H 0.7549 0.4495 0.2471 0.108 Uiso 1 d R . .
C8 C 0.9502(9) 0.5100(5) 0.2577(6) 0.0820(19) Uani 1 d . . .
H8A H 0.9312 0.5234 0.1887 0.098 Uiso 1 d R . .
H8B H 1.0101 0.5631 0.2951 0.098 Uiso 1 d R . .
O5 O 1.0267(5) 0.4225(2) 0.2770(3) 0.0610(9) Uani 1 d . . .
O66 O 1.3450(7) 0.3505(4) 0.4443(5) 0.0958(15) Uani 1 d . . .
H66 H 1.3919 0.2970 0.4675 0.144 Uiso 1 calc R . .
I1 I 1.29248(7) 0.21143(4) 0.64038(4) 0.0989(3) Uani 1 d . . .
K1 K 1.03239(14) 0.32960(8) 0.45564(10) 0.0658(3) Uani 1 d . . .

loop_
_atom_site_aniso_label
_atom_site_aniso_U_11
_atom_site_aniso_U_22
_atom_site_aniso_U_33
_atom_site_aniso_U_23
_atom_site_aniso_U_13
_atom_site_aniso_U_12
P1 0.0662(9) 0.0564(7) 0.0610(7) 0.0000(5) 0.0199(6) 0.0031(6)
N5 0.068(3) 0.063(3) 0.097(4) -0.017(3) 0.025(3) 0.001(2)
C13 0.092(5) 0.067(4) 0.146(7) -0.012(4) 0.066(5) -0.004(3)
C14 0.088(7) 0.098(7) 0.293(18) -0.057(9) 0.077(9) -0.017(5)
C15 0.091(7) 0.112(8) 0.256(16) -0.064(9) 0.067(8) -0.023(6)
C16 0.082(6) 0.092(5) 0.170(9) -0.058(6) 0.033(6) -0.013(4)
N6 0.084(4) 0.090(4) 0.060(3) 0.006(2) 0.024(2) 0.021(3)
C17 0.136(8) 0.121(7) 0.062(4) 0.004(4) 0.018(4) 0.043(6)
C18 0.265(18) 0.182(13) 0.095(7) 0.046(7) 0.098(9) 0.085(12)
C19 0.200(12) 0.144(9) 0.104(7) 0.025(6) 0.089(8) 0.052(9)
C20 0.095(5) 0.086(4) 0.082(4) 0.004(3) 0.045(4) 0.016(4)
N1 0.063(3) 0.057(2) 0.068(3) 0.0127(19) 0.012(2) 0.0040(19)
P2 0.0766(9) 0.0432(6) 0.0613(7) 0.0050(5) 0.0266(6) 0.0103(5)
N7 0.092(4) 0.055(2) 0.065(3) 0.0046(19) 0.028(2) 0.021(2)
C21 0.106(6) 0.111(6) 0.075(4) -0.003(4) 0.027(4) 0.043(5)
C22 0.181(13) 0.32(2) 0.090(6) -0.033(9) -0.007(7) 0.174(15)
C23 0.116(7) 0.162(10) 0.099(6) 0.017(6) 0.019(5) 0.069(7)
C24 0.128(7) 0.086(4) 0.075(4) 0.011(3) 0.020(4) 0.054(4)
N2 0.082(3) 0.047(2) 0.066(3) 0.0009(18) 0.023(2) 0.002(2)
P3 0.0637(8) 0.0448(6) 0.0596(7) 0.0084(5) 0.0209(5) 0.0029(5)
N4 0.073(3) 0.064(3) 0.065(3) 0.012(2) 0.021(2) -0.006(2)
C9 0.089(5) 0.095(5) 0.093(5) 0.014(4) 0.015(4) -0.030(4)
C10 0.081(6) 0.214(14) 0.135(9) 0.057(9) 0.019(6) -0.049(7)
C11 0.112(7) 0.120(7) 0.128(8) 0.033(6) 0.063(6) 0.001(6)
C12 0.081(5) 0.106(5) 0.085(4) 0.017(4) 0.039(4) 0.009(4)
N3 0.068(3) 0.050(2) 0.061(2) 0.0073(17) 0.0133(19) 0.0092(18)
O1 0.095(3) 0.0455(17) 0.065(2) 0.0027(15) 0.034(2) 0.0043(17)
C1 0.111(5) 0.042(2) 0.095(4) 0.000(3) 0.049(4) 0.000(3)
C2 0.100(5) 0.048(3) 0.098(4) 0.016(3) 0.048(4) 0.013(3)
O2 0.086(3) 0.0504(19) 0.087(3) 0.0087(17) 0.037(2) 0.0073(18)
C3 0.106(5) 0.055(3) 0.097(5) 0.003(3) 0.049(4) -0.008(3)
C4 0.090(5) 0.062(3) 0.129(6) -0.001(4) 0.056(5) -0.007(3)
O3 0.073(3) 0.054(2) 0.120(4) -0.007(2) 0.036(3) -0.0033(18)
C5 0.074(4) 0.060(3) 0.104(5) -0.007(3) 0.039(3) 0.006(3)
C6 0.072(4) 0.078(4) 0.094(5) -0.009(3) 0.012(3) 0.019(3)
O4 0.082(3) 0.076(3) 0.072(2) 0.015(2) 0.025(2) 0.023(2)
C7 0.100(5) 0.089(5) 0.079(4) 0.008(3) 0.015(4) 0.033(4)
C8 0.109(5) 0.058(3) 0.093(4) 0.028(3) 0.046(4) 0.032(3)
O5 0.079(3) 0.0452(16) 0.066(2) 0.0110(14) 0.0297(18) 0.0122(16)
O66 0.105(4) 0.065(3) 0.109(4) 0.006(2) 0.014(3) 0.004(2)
I1 0.1215(5) 0.0887(4) 0.0934(4) 0.0209(3) 0.0352(3) 0.0312(3)
K1 0.0684(8) 0.0539(6) 0.0790(7) 0.0094(5) 0.0254(6) 0.0079(5)

loop_
_atom_type_symbol
_atom_type_description
_atom_type_scat_dispersion_real
_atom_type_scat_dispersion_imag
_atom_type_scat_source
C C 0.0181 0.0091 'International Tables Vol C Tables 4.2.6.8 and 6.1.1.4'
H H 0.0000 0.0000 'International Tables Vol C Tables 4.2.6.8 and 6.1.1.4'
N N 0.0311 0.0180 'International Tables Vol C Tables 4.2.6.8 and 6.1.1.4'
O O 0.0492 0.0322 'International Tables Vol C Tables 4.2.6.8 and 6.1.1.4'
P P 0.2955 0.4335 'International Tables Vol C Tables 4.2.6.8 and 6.1.1.4'
K K 0.3868 1.0657 'International Tables Vol C Tables 4.2.6.8 and 6.1.1.4'
I I -0.3257 6.8362 'International Tables Vol C Tables 4.2.6.8 and 6.1.1.4'

loop_
_geom_angle_atom_site_label_1
_geom_angle_atom_site_label_2
_geom_angle_atom_site_label_3
_geom_angle
_geom_angle_site_symmetry_1
_geom_angle_site_symmetry_3
_geom_angle_publ_flag
N1 P1 N2 114.9(2) . . ?
N1 P1 N5 103.8(3) . . ?
N2 P1 N5 114.7(3) . . ?
N1 P1 N6 114.4(3) . . ?
N2 P1 N6 105.6(3) . . ?
N5 P1 N6 103.0(3) . . ?
C13 N5 C16 108.9(6) . . ?
C13 N5 P1 123.8(5) . . ?
C16 N5 P1 120.8(5) . . ?
N5 C13 C14 100.7(7) . . ?
C15 C14 C13 106.0(9) . . ?
C14 C15 C16 108.5(8) . . ?
C15 C16 N5 105.5(7) . . ?
C17 N6 C20 111.0(6) . . ?
C17 N6 P1 120.6(5) . . ?
C20 N6 P1 123.3(5) . . ?
N6 C17 C18 102.9(8) . . ?
C19 C18 C17 109.7(9) . . ?
C18 C19 C20 107.4(8) . . ?
N6 C20 C19 103.5(7) . . ?
P3 N1 P1 124.1(3) . . ?
N2 P2 N3 116.0(2) . . ?
N2 P2 O1 112.1(3) . . ?
N3 P2 O1 103.8(2) . . ?
N2 P2 N7 108.9(3) . . ?
N3 P2 N7 113.0(3) . . ?
O1 P2 N7 102.1(2) . . ?
N2 P2 K1 127.8(2) . . ?
N3 P2 K1 63.75(18) . . ?
O1 P2 K1 40.08(13) . . ?
N7 P2 K1 118.78(18) . . ?
C24 N7 C21 109.3(6) . . ?
C24 N7 P2 122.0(4) . . ?
C21 N7 P2 121.5(5) . . ?
N7 C21 C22 103.6(7) . . ?
C23 C22 C21 112.0(8) . . ?
C22 C23 C24 108.7(8) . . ?
N7 C24 C23 105.4(6) . . ?
P2 N2 P1 122.8(3) . . ?
N1 P3 N3 116.2(2) . . ?
N1 P3 O5 112.0(3) . . ?
N3 P3 O5 102.8(2) . . ?
N1 P3 N4 107.4(3) . . ?
N3 P3 N4 114.4(3) . . ?
O5 P3 N4 103.2(2) . . ?
N1 P3 K1 118.72(19) . . ?
N3 P3 K1 64.12(18) . . ?
O5 P3 K1 40.31(12) . . ?
N4 P3 K1 128.74(19) . . ?
C12 N4 C9 110.3(6) . . ?
C12 N4 P3 121.1(5) . . ?
C9 N4 P3 122.8(4) . . ?
N4 C9 C10 103.4(7) . . ?
C11 C10 C9 108.5(8) . . ?
C10 C11 C12 106.1(8) . . ?
N4 C12 C11 105.1(7) . . ?
P3 N3 P2 120.3(3) . . ?
P3 N3 K1 91.5(2) . . ?
P2 N3 K1 91.9(2) . . ?
C1 O1 P2 119.5(3) . . ?
C1 O1 K1 120.4(3) . . ?
P2 O1 K1 118.67(18) . . ?
O1 C1 C2 107.7(5) . . ?
O2 C2 C1 109.4(5) . . ?
C3 O2 C2 111.4(5) . . ?
C3 O2 K1 102.6(4) . . ?
C2 O2 K1 104.8(4) . . ?
O2 C3 C4 108.8(6) . . ?
O2 C3 K1 54.4(3) . . ?
C4 C3 K1 84.3(4) . . ?
O3 C4 C3 109.3(6) . . ?
C4 O3 C5 113.1(5) . . ?
C4 O3 K1 118.6(4) . . ?
C5 O3 K1 115.0(4) . . ?
O3 C5 C6 112.6(5) . . ?
O4 C6 C5 109.8(6) . . ?
C6 O4 C7 108.4(6) . . ?
C6 O4 K1 110.6(4) . . ?
C7 O4 K1 113.8(4) . . ?
C6 O4 K1 100.2(4) . 2_766 ?
C7 O4 K1 117.2(4) . 2_766 ?
K1 O4 K1 105.67(14) . 2_766 ?
O4 C7 C8 110.8(6) . . ?
O5 C8 C7 111.4(5) . . ?
C8 O5 P3 122.7(4) . . ?
C8 O5 K1 117.9(3) . . ?
P3 O5 K1 118.22(17) . . ?
O3 K1 O5 117.11(15) . . ?
O3 K1 O1 116.21(13) . . ?
O5 K1 O1 80.87(11) . . ?
O3 K1 O4 61.03(14) . . ?
O5 K1 O4 58.77(12) . . ?
O1 K1 O4 120.01(13) . . ?
O3 K1 O2 59.37(12) . . ?
O5 K1 O2 114.07(13) . . ?
O1 K1 O2 57.67(12) . . ?
O4 K1 O2 98.49(14) . . ?
O3 K1 O66 158.39(17) . . ?
O5 K1 O66 73.31(14) . . ?
O1 K1 O66 83.22(14) . . ?
O4 K1 O66 119.05(14) . . ?
O2 K1 O66 136.37(13) . . ?
O3 K1 O4 80.99(13) . 2_766 ?
O5 K1 O4 98.81(11) . 2_766 ?
O1 K1 O4 161.05(13) . 2_766 ?
O4 K1 O4 74.33(14) . 2_766 ?
O2 K1 O4 136.53(12) . 2_766 ?
O66 K1 O4 78.60(14) . 2_766 ?
O3 K1 N3 148.88(15) . . ?
O5 K1 N3 45.25(10) . . ?
O1 K1 N3 45.59(11) . . ?
O4 K1 N3 103.05(12) . . ?
O2 K1 N3 100.91(12) . . ?
O66 K1 N3 52.02(14) . . ?
O4 K1 N3 122.55(12) 2_766 . ?
O3 K1 C3 42.14(14) . . ?
O5 K1 C3 131.63(18) . . ?
O1 K1 C3 78.85(14) . . ?
O4 K1 C3 95.74(17) . . ?
O2 K1 C3 22.97(15) . . ?
O66 K1 C3 145.21(17) . . ?
O4 K1 C3 113.75(14) 2_766 . ?
N3 K1 C3 123.49(14) . . ?
O3 K1 I1 105.43(12) . . ?
O5 K1 I1 136.84(9) . . ?
O1 K1 I1 87.12(9) . . ?
O4 K1 I1 152.60(10) . . ?
O2 K1 I1 93.02(10) . . ?
O66 K1 I1 64.15(11) . . ?
O4 K1 I1 80.20(8) 2_766 . ?
N3 K1 I1 99.03(8) . . ?
C3 K1 I1 85.28(15) . . ?
O3 K1 P3 131.64(13) . . ?
O5 K1 P3 21.47(7) . . ?
O1 K1 P3 61.24(8) . . ?
O4 K1 P3 78.70(9) . . ?
O2 K1 P3 105.71(10) . . ?
O66 K1 P3 64.73(12) . . ?
O4 K1 P3 114.31(9) 2_766 . ?
N3 K1 P3 24.37(7) . . ?
C3 K1 P3 127.78(14) . . ?
I1 K1 P3 121.90(4) . . ?
O3 K1 P2 133.13(11) . . ?
O5 K1 P2 62.94(8) . . ?
O1 K1 P2 21.26(8) . . ?
O4 K1 P2 113.15(10) . . ?
O2 K1 P2 77.52(9) . . ?
O66 K1 P2 68.12(12) . . ?
O4 K1 P2 145.27(9) 2_766 . ?
N3 K1 P2 24.35(8) . . ?
C3 K1 P2 99.56(12) . . ?
I1 K1 P2 93.55(4) . . ?
P3 K1 P2 41.95(3) . . ?

loop_
_geom_bond_atom_site_label_1
_geom_bond_atom_site_label_2
_geom_bond_distance
_geom_bond_site_symmetry_2
_geom_bond_publ_flag
P1 N1 1.592(5) . ?
P1 N2 1.596(5) . ?
P1 N5 1.634(6) . ?
P1 N6 1.642(5) . ?
N5 C13 1.431(9) . ?
N5 C16 1.477(9) . ?
C13 C14 1.563(16) . ?
C14 C15 1.422(14) . ?
C15 C16 1.459(14) . ?
N6 C17 1.460(10) . ?
N6 C20 1.462(9) . ?
C17 C18 1.503(15) . ?
C18 C19 1.387(17) . ?
C19 C20 1.493(12) . ?
N1 P3 1.561(5) . ?
P2 N2 1.560(5) . ?
P2 N3 1.594(5) . ?
P2 O1 1.596(4) . ?
P2 N7 1.627(5) . ?
P2 K1 3.8633(18) . ?
N7 C24 1.457(9) . ?
N7 C21 1.473(9) . ?
C21 C22 1.479(13) . ?
C22 C23 1.354(14) . ?
C23 C24 1.494(12) . ?
P3 N3 1.590(4) . ?
P3 O5 1.600(4) . ?
P3 N4 1.626(5) . ?
P3 K1 3.8519(18) . ?
N4 C12 1.449(9) . ?
N4 C9 1.462(9) . ?
C9 C10 1.500(13) . ?
C10 C11 1.414(15) . ?
C11 C12 1.480(12) . ?
N3 K1 3.467(5) . ?
O1 C1 1.450(7) . ?
O1 K1 2.835(4) . ?
C1 C2 1.478(9) . ?
C2 O2 1.417(7) . ?
O2 C3 1.400(8) . ?
O2 K1 2.917(4) . ?
C3 C4 1.479(10) . ?
C3 K1 3.500(7) . ?
C4 O3 1.409(8) . ?
O3 C5 1.420(8) . ?
O3 K1 2.773(5) . ?
C5 C6 1.468(11) . ?
C6 O4 1.427(9) . ?
O4 C7 1.432(9) . ?
O4 K1 2.894(4) . ?
O4 K1 3.295(5) 2_766 ?
C7 C8 1.436(11) . ?
C8 O5 1.430(6) . ?
O5 K1 2.828(4) . ?
O66 K1 3.023(6) . ?
I1 K1 3.5496(14) . ?
K1 O4 3.295(5) 2_766 ?

loop_
_geom_torsion_atom_site_label_1
_geom_torsion_atom_site_label_2
_geom_torsion_atom_site_label_3
_geom_torsion_atom_site_label_4
_geom_torsion
_geom_torsion_site_symmetry_1
_geom_torsion_site_symmetry_2
_geom_torsion_site_symmetry_3
_geom_torsion_site_symmetry_4
_geom_torsion_publ_flag
P3 N1 P1 O1 34.5(4) . . . . ?
N1 P1 O1 C1 148.2(4) . . . . ?
P1 O1 C1 C2 -144.4(5) . . . . ?
O1 C1 C2 O2 62.5(8) . . . . ?
C1 C2 O2 C3 179.4(6) . . . . ?
C2 O2 C3 C4 179.8(6) . . . . ?
O2 C3 C4 O3 -68.4(9) . . . . ?
C3 C4 O3 C5 166.9(7) . . . . ?
C4 O3 C5 C6 -95.5(7) . . . . ?
O3 C5 C6 O4 -65.5(7) . . . . ?
C5 C6 O4 C7 174.9(5) . . . . ?
C6 O4 C7 C8 -172.4(6) . . . . ?
O4 C7 C8 O5 60.3(9) . . . . ?
C7 C8 O5 P3 125.6(6) . . . . ?
C8 O5 P3 N1 -58.4(5) . . . . ?
O5 P3 N1 P1 -120.2(4) . . . . ?
P3 N1 P1 O1 34.5(4) . . . . ?
N1 P1 N2 P2 0.7(5) . . . . ?
P1 N2 P2 N3 -19.5(5) . . . . ?
N2 P2 N3 P3 28.4(4) . . . . ?
